data_4021826
loop_
_publ_author_name
'Yoshihiro Matano'
'Tooru Miyajima'
'Takashi Nakabuchi'
'Yuichiro Matsutani'
'Hiroshi Imahori'

_publ_contact_author_email matano@scl.kyoto-u.ac.jp
_publ_contact_author_fax +81-75-383-2571
_publ_contact_author_name 'Yoshihiro Matano'
_publ_contact_author_phone +81-75-383-2567
_publ_section_title
;
 A Convenient Method for the Synthesis of 2,5-Difunctionalized
 Phospholes Bearing Ester Groups
;
_journal_name_full 'Journal of Organic Chemistry'
_journal_page_first 5792
_journal_page_last 5795
_journal_paper_doi 10.1021/jo0605748
_journal_volume 71
_journal_year 2006
_chemical_formula_moiety 'C19 H21 O4 P '
_chemical_formula_sum 'C19 H21 O4 P'
_chemical_formula_weight 344.35
_space_group_IT_number 14
_symmetry_cell_setting monoclinic
_symmetry_space_group_name_Hall '-P 2yab'
_symmetry_space_group_name_H-M 'P 1 21/a 1'
_audit_creation_date 2005-12-19
_audit_creation_method 'by CrystalStructure 3.7.0'
_cell_angle_alpha 90.0000
_cell_angle_beta 113.1422(11)
_cell_angle_gamma 90.0000
_cell_formula_units_Z 4
_cell_length_a 9.350(3)
_cell_length_b 20.265(6)
_cell_length_c 9.956(3)
_cell_measurement_reflns_used 5180
_cell_measurement_temperature 123.1
_cell_measurement_theta_max 27.5
_cell_measurement_theta_min 3.1
_cell_volume 1734.6(10)
_computing_cell_refinement CrystalClear
_computing_data_collection CrystalClear
_computing_data_reduction CrystalStructure
_computing_publication_material 'CrystalStructure 3.7.0'
_computing_structure_refinement SHELXL
_computing_structure_solution SIR92
_diffrn_detector_area_resol_mean 7.31
_diffrn_measured_fraction_theta_full 0.970
_diffrn_measured_fraction_theta_max 0.970
_diffrn_measurement_device_type 'Rigaku Saturn'
_diffrn_measurement_method \w
_diffrn_radiation_type 'Mo K\a'
_diffrn_radiation_wavelength 0.71070
_diffrn_reflns_av_R_equivalents 0.031
_diffrn_reflns_limit_h_max 12
_diffrn_reflns_limit_h_min -12
_diffrn_reflns_limit_k_max 25
_diffrn_reflns_limit_k_min -24
_diffrn_reflns_limit_l_max 12
_diffrn_reflns_limit_l_min -10
_diffrn_reflns_number 13544
_diffrn_reflns_theta_full 27.48
_diffrn_reflns_theta_max 27.48
_exptl_absorpt_coefficient_mu 0.178
_exptl_absorpt_correction_type none
_exptl_crystal_colour colorless
_exptl_crystal_density_diffrn 1.318
_exptl_crystal_density_method 'not measured'
_exptl_crystal_description unknown
_exptl_crystal_F_000 728.00
_exptl_crystal_size_max 0.20
_exptl_crystal_size_mid 0.20
_exptl_crystal_size_min 0.20
_refine_diff_density_max 0.60
_refine_diff_density_min -0.31
_refine_ls_extinction_method none
_refine_ls_goodness_of_fit_ref 1.161
_refine_ls_hydrogen_treatment refall
_refine_ls_number_parameters 218
_refine_ls_number_reflns 3850
_refine_ls_R_factor_gt 0.0503
_refine_ls_shift/su_max 0.0000
_refine_ls_structure_factor_coef Fsqd
_refine_ls_weighting_details 'w = 1/[\s^2^(Fo^2^)+(0.0452P)^2^+1.1392P] where P=(Fo^2^+2Fc^2^)/3'
_refine_ls_weighting_scheme calc
_refine_ls_wR_factor_ref 0.1221
_reflns_number_gt 3573
_reflns_number_total 3850
_reflns_threshold_expression F^2^>2.0\s(F^2^)
_cod_data_source_file jo0605748si20060322_044551.cif
_cod_original_sg_symbol_H-M 'P 21/a'
_cod_original_formula_sum 'C19 H21 O4 P '
_cod_database_code 4021826

loop_
_symmetry_equiv_pos_site_id
_symmetry_equiv_pos_as_xyz
1 +X,+Y,+Z
2 1/2-X,1/2+Y,-Z
3 -X,-Y,-Z
4 1/2+X,1/2-Y,+Z

loop_
_atom_site_label
_atom_site_type_symbol
_atom_site_fract_x
_atom_site_fract_y
_atom_site_fract_z
_atom_site_U_iso_or_equiv
_atom_site_adp_type
_atom_site_occupancy
_atom_site_symmetry_multiplicity
_atom_site_calc_flag
_atom_site_refinement_flags
P(1) P 0.42999(5) 0.07597(2) 0.32808(5) 0.01873(14) Uani 1.00 1 d .
O(1) O 0.08642(17) -0.05153(6) 0.30471(16) 0.0300(3) Uani 1.00 1 d .
O(2) O 0.20587(16) -0.02853(6) 0.15273(13) 0.0240(3) Uani 1.00 1 d .
O(3) O 0.65851(16) 0.19438(6) 0.67699(14) 0.0273(3) Uani 1.00 1 d .
O(4) O 0.70705(14) 0.16522(6) 0.47963(14) 0.0241(3) Uani 1.00 1 d .
C(1) C 0.2830(2) 0.03147(9) 0.3692(2) 0.0197(3) Uani 1.00 1 d .
C(2) C 0.2947(2) 0.04510(9) 0.5066(2) 0.0196(3) Uani 1.00 1 d .
C(3) C 0.2208(2) 0.01975(10) 0.6063(2) 0.0257(4) Uani 1.00 1 d .
C(4) C 0.3146(3) 0.05212(12) 0.7544(2) 0.0451(6) Uani 1.00 1 d .
C(5) C 0.4177(2) 0.10607(11) 0.7330(2) 0.0281(4) Uani 1.00 1 d .
C(6) C 0.4113(2) 0.09481(9) 0.5815(2) 0.0199(3) Uani 1.00 1 d .
C(7) C 0.4900(2) 0.11864(9) 0.5025(2) 0.0191(3) Uani 1.00 1 d .
C(8) C 0.1807(2) -0.02011(9) 0.2756(2) 0.0212(3) Uani 1.00 1 d .
C(9) C 0.1151(2) -0.08046(10) 0.0547(2) 0.0276(4) Uani 1.00 1 d .
C(10) C 0.1591(2) -0.08004(12) -0.0760(2) 0.0346(5) Uani 1.00 1 d .
C(11) C 0.6246(2) 0.16367(9) 0.5639(2) 0.0210(3) Uani 1.00 1 d .
C(12) C 0.8565(2) 0.19877(10) 0.5420(2) 0.0270(4) Uani 1.00 1 d .
C(13) C 0.9444(2) 0.18044(11) 0.4492(2) 0.0358(5) Uani 1.00 1 d .
C(14) C 0.3133(2) 0.13937(9) 0.1989(2) 0.0196(3) Uani 1.00 1 d .
C(15) C 0.3290(2) 0.14808(10) 0.0669(2) 0.0266(4) Uani 1.00 1 d .
C(16) C 0.2410(2) 0.19591(12) -0.0323(2) 0.0345(5) Uani 1.00 1 d .
C(17) C 0.1390(2) 0.23464(11) 0.0012(2) 0.0356(5) Uani 1.00 1 d .
C(18) C 0.1218(2) 0.22620(11) 0.1325(2) 0.0373(5) Uani 1.00 1 d .
C(19) C 0.2081(2) 0.17882(10) 0.2304(2) 0.0296(4) Uani 1.00 1 d .
H(1) H 0.2280 -0.0290 0.6139 0.031 Uiso 1.00 1 c R
H(2) H 0.1100 0.0328 0.5702 0.031 Uiso 1.00 1 c R
H(3) H 0.2430 0.0714 0.7952 0.054 Uiso 1.00 1 c R
H(4) H 0.3797 0.0186 0.8239 0.054 Uiso 1.00 1 c R
H(5) H 0.3774 0.1504 0.7413 0.034 Uiso 1.00 1 c R
H(6) H 0.5257 0.1021 0.8064 0.034 Uiso 1.00 1 c R
H(7) H 0.0025 -0.0718 0.0238 0.033 Uiso 1.00 1 c R
H(8) H 0.1394 -0.1239 0.1043 0.033 Uiso 1.00 1 c R
H(9) H 0.1083 -0.1171 -0.1404 0.042 Uiso 1.00 1 c R
H(10) H 0.2722 -0.0843 -0.0429 0.042 Uiso 1.00 1 c R
H(11) H 0.1254 -0.0385 -0.1293 0.042 Uiso 1.00 1 c R
H(12) H 0.9145 0.1845 0.6442 0.032 Uiso 1.00 1 c R
H(13) H 0.8413 0.2471 0.5409 0.032 Uiso 1.00 1 c R
H(14) H 0.9547 0.1323 0.4479 0.043 Uiso 1.00 1 c R
H(15) H 1.0480 0.2006 0.4898 0.043 Uiso 1.00 1 c R
H(16) H 0.8877 0.1965 0.3493 0.043 Uiso 1.00 1 c R
H(17) H 0.3999 0.1214 0.0440 0.032 Uiso 1.00 1 c R
H(18) H 0.2516 0.2016 -0.1226 0.041 Uiso 1.00 1 c R
H(19) H 0.0799 0.2674 -0.0659 0.043 Uiso 1.00 1 c R
H(20) H 0.0507 0.2530 0.1549 0.045 Uiso 1.00 1 c R
H(21) H 0.1957 0.1730 0.3200 0.036 Uiso 1.00 1 c R

loop_
_atom_site_aniso_label
_atom_site_aniso_U_11
_atom_site_aniso_U_22
_atom_site_aniso_U_33
_atom_site_aniso_U_12
_atom_site_aniso_U_13
_atom_site_aniso_U_23
P(1) 0.0185(2) 0.0188(2) 0.0182(2) 0.00029(17) 0.00643(18) 0.00016(18)
O(1) 0.0299(7) 0.0298(8) 0.0324(8) -0.0095(6) 0.0145(6) -0.0044(6)
O(2) 0.0274(7) 0.0218(7) 0.0210(6) -0.0052(5) 0.0076(5) -0.0033(5)
O(3) 0.0262(7) 0.0304(7) 0.0243(7) -0.0054(5) 0.0088(5) -0.0077(5)
O(4) 0.0216(6) 0.0267(7) 0.0246(7) -0.0062(5) 0.0096(5) -0.0029(5)
C(1) 0.0188(8) 0.0166(9) 0.0226(9) 0.0013(6) 0.0067(7) 0.0007(7)
C(2) 0.0164(8) 0.0186(9) 0.0226(9) 0.0024(6) 0.0063(7) 0.0025(7)
C(3) 0.0237(9) 0.0293(10) 0.0270(10) -0.0016(7) 0.0132(8) 0.0015(8)
C(4) 0.0641(16) 0.0466(14) 0.0339(12) -0.0246(12) 0.0294(12) -0.0136(10)
C(5) 0.0238(9) 0.0389(12) 0.0218(9) -0.0044(8) 0.0094(7) -0.0050(8)
C(6) 0.0168(8) 0.0209(9) 0.0207(8) 0.0015(6) 0.0060(6) -0.0017(7)
C(7) 0.0178(8) 0.0182(9) 0.0187(8) 0.0027(6) 0.0043(7) 0.0006(6)
C(8) 0.0217(8) 0.0176(9) 0.0217(9) 0.0015(7) 0.0057(7) 0.0003(7)
C(9) 0.0311(10) 0.0246(10) 0.0227(9) -0.0065(8) 0.0058(8) -0.0045(7)
C(10) 0.0380(11) 0.0384(12) 0.0236(10) -0.0066(9) 0.0079(9) -0.0067(9)
C(11) 0.0189(8) 0.0206(9) 0.0218(9) 0.0013(7) 0.0062(7) 0.0023(7)
C(12) 0.0226(9) 0.0245(10) 0.0343(11) -0.0070(7) 0.0117(8) -0.0056(8)
C(13) 0.0327(11) 0.0286(11) 0.0537(14) -0.0057(9) 0.0252(10) -0.0083(10)
C(14) 0.0203(8) 0.0169(9) 0.0190(8) -0.0021(6) 0.0049(7) -0.0013(6)
C(15) 0.0257(9) 0.0306(11) 0.0227(9) 0.0003(8) 0.0086(7) 0.0015(8)
C(16) 0.0381(12) 0.0402(13) 0.0232(10) -0.0027(9) 0.0099(9) 0.0095(9)
C(17) 0.0379(12) 0.0267(11) 0.0320(11) 0.0052(9) 0.0025(9) 0.0107(9)
C(18) 0.0419(13) 0.0308(12) 0.0357(12) 0.0153(9) 0.0113(10) 0.0028(9)
C(19) 0.0350(11) 0.0296(11) 0.0236(9) 0.0101(8) 0.0107(8) 0.0049(8)

loop_
_atom_type_symbol
_atom_type_description
_atom_type_scat_dispersion_real
_atom_type_scat_dispersion_imag
_atom_type_scat_source
C C 0.003 0.002
;
International Tables for Crystallography
(1992, Vol. C, Tables 4.2.6.8 and 6.1.1.4)
;
H H 0.000 0.000
;
International Tables for Crystallography
(1992, Vol. C, Table 6.1.1.4)
;
O O 0.011 0.006
;
International Tables for Crystallography
(1992, Vol. C, Tables 4.2.6.8 and 6.1.1.4)
;
P P 0.102 0.094
;
International Tables for Crystallography
(1992, Vol. C, Tables 4.2.6.8 and 6.1.1.4)
;

loop_
_geom_angle_atom_site_label_1
_geom_angle_atom_site_label_2
_geom_angle_atom_site_label_3
_geom_angle
C(1) P(1) C(7) 89.88(9)
C(1) P(1) C(14) 102.12(8)
C(7) P(1) C(14) 102.16(8)
C(8) O(2) C(9) 115.88(17)
C(11) O(4) C(12) 115.75(15)
P(1) C(1) C(2) 110.90(13)
P(1) C(1) C(8) 124.67(17)
C(2) C(1) C(8) 123.81(19)
C(1) C(2) C(3) 135.97(16)
C(1) C(2) C(6) 113.86(19)
C(3) C(2) C(6) 110.12(16)
C(2) C(3) C(4) 104.52(18)
C(3) C(4) C(5) 109.0(2)
C(4) C(5) C(6) 104.68(17)
C(2) C(6) C(5) 110.19(18)
C(2) C(6) C(7) 114.60(17)
C(5) C(6) C(7) 135.19(16)
P(1) C(7) C(6) 110.42(12)
P(1) C(7) C(11) 125.54(16)
C(6) C(7) C(11) 123.12(17)
O(1) C(8) O(2) 123.74(16)
O(1) C(8) C(1) 125.0(2)
O(2) C(8) C(1) 111.26(18)
O(2) C(9) C(10) 106.77(18)
O(3) C(11) O(4) 124.15(17)
O(3) C(11) C(7) 124.7(2)
O(4) C(11) C(7) 111.10(16)
O(4) C(12) C(13) 106.67(16)
P(1) C(14) C(15) 119.66(15)
P(1) C(14) C(19) 121.29(16)
C(15) C(14) C(19) 119.05(17)
C(14) C(15) C(16) 120.2(2)
C(15) C(16) C(17) 119.9(2)
C(16) C(17) C(18) 120.4(2)
C(17) C(18) C(19) 119.9(2)
C(14) C(19) C(18) 120.5(2)
C(2) C(3) H(1) 110.8
C(2) C(3) H(2) 110.9
C(4) C(3) H(1) 110.8
C(4) C(3) H(2) 110.9
H(1) C(3) H(2) 108.9
C(3) C(4) H(3) 109.9
C(3) C(4) H(4) 109.9
C(5) C(4) H(3) 109.9
C(5) C(4) H(4) 109.9
H(3) C(4) H(4) 108.3
C(4) C(5) H(5) 110.8
C(4) C(5) H(6) 110.8
C(6) C(5) H(5) 110.8
C(6) C(5) H(6) 110.8
H(5) C(5) H(6) 108.9
O(2) C(9) H(7) 110.4
O(2) C(9) H(8) 110.4
C(10) C(9) H(7) 110.4
C(10) C(9) H(8) 110.4
H(7) C(9) H(8) 108.6
C(9) C(10) H(9) 109.5
C(9) C(10) H(10) 109.5
C(9) C(10) H(11) 109.5
H(9) C(10) H(10) 109.5
H(9) C(10) H(11) 109.5
H(10) C(10) H(11) 109.5
O(4) C(12) H(12) 110.4
O(4) C(12) H(13) 110.4
C(13) C(12) H(12) 110.4
C(13) C(12) H(13) 110.4
H(12) C(12) H(13) 108.6
C(12) C(13) H(14) 109.5
C(12) C(13) H(15) 109.5
C(12) C(13) H(16) 109.5
H(14) C(13) H(15) 109.5
H(14) C(13) H(16) 109.5
H(15) C(13) H(16) 109.5
C(14) C(15) H(17) 119.9
C(16) C(15) H(17) 119.9
C(15) C(16) H(18) 120.1
C(17) C(16) H(18) 120.1
C(16) C(17) H(19) 119.8
C(18) C(17) H(19) 119.8
C(17) C(18) H(20) 120.0
C(19) C(18) H(20) 120.1
C(14) C(19) H(21) 119.7
C(18) C(19) H(21) 119.7

loop_
_geom_bond_atom_site_label_1
_geom_bond_atom_site_label_2
_geom_bond_distance
P(1) C(1) 1.820(2)
P(1) C(7) 1.8200(19)
P(1) C(14) 1.8417(17)
O(1) C(8) 1.211(2)
O(2) C(8) 1.344(2)
O(2) C(9) 1.459(2)
O(3) C(11) 1.214(2)
O(4) C(11) 1.345(2)
O(4) C(12) 1.455(2)
C(1) C(2) 1.357(2)
C(1) C(8) 1.475(2)
C(2) C(3) 1.505(3)
C(2) C(6) 1.456(2)
C(3) C(4) 1.536(3)
C(4) C(5) 1.527(3)
C(5) C(6) 1.503(3)
C(6) C(7) 1.359(3)
C(7) C(11) 1.478(2)
C(9) C(10) 1.510(3)
C(12) C(13) 1.505(4)
C(14) C(15) 1.391(3)
C(14) C(19) 1.396(3)
C(15) C(16) 1.397(2)
C(16) C(17) 1.373(3)
C(17) C(18) 1.389(4)
C(18) C(19) 1.380(2)
C(3) H(1) 0.990
C(3) H(2) 0.990
C(4) H(3) 0.990
C(4) H(4) 0.990
C(5) H(5) 0.990
C(5) H(6) 0.990
C(9) H(7) 0.990
C(9) H(8) 0.990
C(10) H(9) 0.980
C(10) H(10) 0.980
C(10) H(11) 0.980
C(12) H(12) 0.990
C(12) H(13) 0.990
C(13) H(14) 0.980
C(13) H(15) 0.980
C(13) H(16) 0.980
C(15) H(17) 0.950
C(16) H(18) 0.950
C(17) H(19) 0.950
C(18) H(20) 0.950
C(19) H(21) 0.950

loop_
_geom_contact_atom_site_label_1
_geom_contact_atom_site_label_2
_geom_contact_distance
_geom_contact_site_symmetry_2
P(1) O(2) 3.0080(13) .
P(1) O(4) 3.0309(13) .
P(1) C(2) 2.630(2) .
P(1) C(2) 3.4676(17) 65603
P(1) C(6) 2.624(2) .
P(1) C(8) 2.9225(19) .
P(1) C(11) 2.9365(17) .
P(1) C(15) 2.804(2) .
P(1) C(19) 2.830(2) .
O(1) O(2) 2.254(2) .
O(1) O(4) 3.2230(18) 65603
O(1) C(1) 2.386(2) .
O(1) C(2) 2.931(2) .
O(1) C(3) 3.117(2) .
O(1) C(3) 3.384(3) 55603
O(1) C(4) 3.559(3) 55603
O(1) C(9) 2.672(2) .
O(1) C(11) 3.376(2) 65603
O(1) C(12) 3.298(2) 65603
O(2) P(1) 3.0080(13) .
O(2) O(1) 2.254(2) .
O(2) C(1) 2.328(2) .
O(2) C(10) 2.384(2) .
O(2) C(14) 3.526(2) .
O(3) O(4) 2.262(2) .
O(3) C(5) 3.093(2) .
O(3) C(6) 2.931(2) .
O(3) C(7) 2.388(2) .
O(3) C(9) 3.536(2) 65603
O(3) C(12) 2.682(3) .
O(3) C(12) 3.389(2) 45504
O(3) C(13) 3.467(2) 45504
O(3) C(16) 3.487(2) 55604
O(4) P(1) 3.0309(13) .
O(4) O(1) 3.2230(18) 65603
O(4) O(3) 2.262(2) .
O(4) C(6) 3.593(2) .
O(4) C(7) 2.329(2) .
O(4) C(13) 2.375(3) .
C(1) O(1) 2.386(2) .
C(1) O(2) 2.328(2) .
C(1) C(3) 2.654(3) .
C(1) C(6) 2.358(2) .
C(1) C(7) 2.571(2) .
C(1) C(14) 2.848(2) .
C(1) C(19) 3.249(2) .
C(2) P(1) 2.630(2) .
C(2) P(1) 3.4676(17) 65603
C(2) O(1) 2.931(2) .
C(2) C(4) 2.405(3) .
C(2) C(5) 2.427(2) .
C(2) C(7) 2.370(2) .
C(2) C(8) 2.499(2) .
C(3) O(1) 3.117(2) .
C(3) O(1) 3.384(3) 55603
C(3) C(1) 2.654(3) .
C(3) C(5) 2.493(2) .
C(3) C(6) 2.428(3) .
C(3) C(8) 3.265(3) .
C(4) O(1) 3.559(3) 55603
C(4) C(2) 2.405(3) .
C(4) C(6) 2.399(3) .
C(5) O(3) 3.093(2) .
C(5) C(2) 2.427(2) .
C(5) C(3) 2.493(2) .
C(5) C(7) 2.647(3) .
C(5) C(11) 3.240(3) .
C(6) P(1) 2.624(2) .
C(6) O(3) 2.931(2) .
C(6) O(4) 3.593(2) .
C(6) C(1) 2.358(2) .
C(6) C(3) 2.428(3) .
C(6) C(4) 2.399(3) .
C(6) C(11) 2.495(2) .
C(7) O(3) 2.388(2) .
C(7) O(4) 2.329(2) .
C(7) C(1) 2.571(2) .
C(7) C(2) 2.370(2) .
C(7) C(5) 2.647(3) .
C(7) C(14) 2.849(2) .
C(7) C(19) 3.188(2) .
C(8) P(1) 2.9225(19) .
C(8) C(2) 2.499(2) .
C(8) C(3) 3.265(3) .
C(8) C(9) 2.377(2) .
C(8) C(11) 3.471(2) 65603
C(9) O(1) 2.672(2) .
C(9) O(3) 3.536(2) 65603
C(9) C(8) 2.377(2) .
C(10) O(2) 2.384(2) .
C(11) P(1) 2.9365(17) .
C(11) O(1) 3.376(2) 65603
C(11) C(5) 3.240(3) .
C(11) C(6) 2.495(2) .
C(11) C(8) 3.471(2) 65603
C(11) C(12) 2.372(3) .
C(11) C(13) 3.551(2) 45504
C(12) O(1) 3.298(2) 65603
C(12) O(3) 2.682(3) .
C(12) O(3) 3.389(2) 55504
C(12) C(11) 2.372(3) .
C(13) O(3) 3.467(2) 55504
C(13) O(4) 2.375(3) .
C(13) C(11) 3.551(2) 55504
C(14) O(2) 3.526(2) .
C(14) C(1) 2.848(2) .
C(14) C(7) 2.849(2) .
C(14) C(16) 2.417(3) .
C(14) C(17) 2.781(2) .
C(14) C(18) 2.410(2) .
C(15) P(1) 2.804(2) .
C(15) C(17) 2.398(3) .
C(15) C(18) 2.772(3) .
C(15) C(19) 2.401(3) .
C(16) O(3) 3.487(2) 45404
C(16) C(14) 2.417(3) .
C(16) C(18) 2.397(4) .
C(16) C(19) 2.772(3) .
C(17) C(14) 2.781(2) .
C(17) C(15) 2.398(3) .
C(17) C(19) 2.397(3) .
C(18) C(14) 2.410(2) .
C(18) C(15) 2.772(3) .
C(18) C(16) 2.397(4) .
C(19) P(1) 2.830(2) .
C(19) C(1) 3.249(2) .
C(19) C(7) 3.188(2) .
C(19) C(15) 2.401(3) .
C(19) C(16) 2.772(3) .
C(19) C(17) 2.397(3) .
P(1) H(1) 3.165 65603
P(1) H(4) 3.353 65603
P(1) H(17) 2.882 .
P(1) H(21) 2.921 .
O(1) H(1) 2.870 .
O(1) H(2) 3.081 .
O(1) H(2) 2.620 55603
O(1) H(3) 2.869 55603
O(1) H(7) 2.623 .
O(1) H(8) 2.674 .
O(1) H(11) 2.753 55503
O(1) H(12) 2.742 65603
O(1) H(14) 3.105 65603
O(2) H(6) 2.808 65603
O(2) H(7) 2.029 .
O(2) H(7) 2.886 55503
O(2) H(8) 2.029 .
O(2) H(9) 3.236 .
O(2) H(10) 2.531 .
O(2) H(11) 2.614 .
O(2) H(11) 3.305 55503
O(3) H(5) 3.072 .
O(3) H(6) 2.821 .
O(3) H(8) 2.669 65603
O(3) H(12) 2.547 .
O(3) H(12) 3.279 45504
O(3) H(13) 2.778 .
O(3) H(13) 2.980 45504
O(3) H(15) 2.749 45504
O(3) H(18) 2.796 55604
O(3) H(19) 3.029 55604
O(4) H(1) 3.051 65603
O(4) H(12) 2.025 .
O(4) H(13) 2.025 .
O(4) H(14) 2.545 .
O(4) H(15) 3.230 .
O(4) H(15) 3.120 45504
O(4) H(16) 2.581 .
O(4) H(20) 3.409 55504
C(1) H(1) 2.947 .
C(1) H(2) 3.028 .
C(1) H(21) 2.970 .
C(2) H(1) 2.075 .
C(2) H(2) 2.075 .
C(2) H(3) 3.142 .
C(2) H(4) 2.988 .
C(2) H(5) 3.032 .
C(2) H(6) 3.137 .
C(2) H(14) 3.481 45501
C(2) H(21) 3.111 .
C(3) H(2) 3.084 55603
C(3) H(3) 2.091 .
C(3) H(4) 2.091 .
C(3) H(5) 3.068 .
C(3) H(6) 3.228 .
C(3) H(11) 3.311 55601
C(3) H(14) 3.286 45501
C(3) H(14) 3.433 65603
C(4) H(1) 2.103 .
C(4) H(2) 2.102 .
C(4) H(5) 2.095 .
C(4) H(6) 2.095 .
C(4) H(10) 3.536 55601
C(4) H(11) 3.074 55601
C(4) H(17) 3.018 55601
C(4) H(18) 3.404 55601
C(5) H(1) 3.223 .
C(5) H(2) 3.074 .
C(5) H(3) 2.084 .
C(5) H(4) 2.084 .
C(5) H(10) 3.330 65603
C(5) H(13) 3.456 45504
C(5) H(17) 3.180 55601
C(5) H(18) 3.160 55601
C(5) H(19) 3.240 55604
C(6) H(1) 3.125 .
C(6) H(2) 3.047 .
C(6) H(3) 3.141 .
C(6) H(4) 2.977 .
C(6) H(5) 2.073 .
C(6) H(6) 2.073 .
C(6) H(13) 3.262 45504
C(6) H(21) 3.038 .
C(7) H(5) 3.024 .
C(7) H(6) 2.930 .
C(7) H(13) 3.146 45504
C(7) H(21) 2.856 .
C(8) H(1) 3.225 .
C(8) H(2) 3.422 .
C(8) H(6) 3.568 65603
C(8) H(7) 2.622 .
C(8) H(7) 3.358 55503
C(8) H(8) 2.638 .
C(8) H(11) 2.906 55503
C(9) H(6) 3.120 65603
C(9) H(7) 3.266 55503
C(9) H(9) 2.056 .
C(9) H(10) 2.056 .
C(9) H(11) 2.056 .
C(9) H(11) 3.568 55503
C(10) H(1) 3.547 55401
C(10) H(3) 3.532 55401
C(10) H(4) 3.295 55401
C(10) H(6) 3.142 65603
C(10) H(7) 2.074 .
C(10) H(7) 3.555 55503
C(10) H(8) 2.074 .
C(10) H(14) 3.588 65503
C(10) H(16) 3.497 65503
C(11) H(5) 3.427 .
C(11) H(6) 3.162 .
C(11) H(8) 3.272 65603
C(11) H(12) 2.542 .
C(11) H(13) 2.717 .
C(11) H(13) 3.140 45504
C(11) H(15) 2.865 45504
C(12) H(14) 2.052 .
C(12) H(15) 2.052 .
C(12) H(15) 3.402 45504
C(12) H(16) 2.052 .
C(12) H(21) 3.359 55504
C(13) H(1) 3.409 65603
C(13) H(2) 3.367 65501
C(13) H(9) 3.186 65503
C(13) H(12) 2.070 .
C(13) H(13) 2.070 .
C(13) H(21) 3.095 65501
C(14) H(7) 3.219 55503
C(14) H(17) 2.038 .
C(14) H(18) 3.274 .
C(14) H(20) 3.268 .
C(14) H(20) 3.262 55504
C(14) H(21) 2.041 .
C(15) H(3) 2.943 55401
C(15) H(5) 3.444 55401
C(15) H(7) 3.258 55503
C(15) H(18) 2.046 .
C(15) H(19) 3.256 .
C(15) H(19) 3.552 55504
C(15) H(20) 2.767 55504
C(15) H(21) 3.260 .
C(16) H(3) 3.056 55401
C(16) H(5) 3.134 55401
C(16) H(7) 3.415 55503
C(16) H(12) 3.467 45401
C(16) H(17) 2.044 .
C(16) H(19) 2.021 .
C(16) H(19) 3.397 55504
C(16) H(20) 3.253 .
C(16) H(20) 2.948 55504
C(17) H(7) 3.527 55503
C(17) H(8) 3.282 55503
C(17) H(12) 3.494 45401
C(17) H(17) 3.253 .
C(17) H(18) 2.024 .
C(17) H(18) 3.577 45504
C(17) H(20) 2.038 .
C(17) H(20) 3.549 55504
C(17) H(21) 3.254 .
C(18) H(7) 3.484 55503
C(18) H(8) 3.361 55503
C(18) H(9) 3.108 55503
C(18) H(16) 3.013 45504
C(18) H(18) 3.255 .
C(18) H(19) 2.036 .
C(18) H(21) 2.027 .
C(19) H(7) 3.326 55503
C(19) H(9) 3.006 55503
C(19) H(13) 3.215 45504
C(19) H(15) 3.485 45501
C(19) H(16) 3.008 45504
C(19) H(17) 3.261 .
C(19) H(19) 3.253 .
C(19) H(20) 2.030 .
H(1) P(1) 3.165 65603
H(1) O(1) 2.870 .
H(1) O(4) 3.051 65603
H(1) C(1) 2.947 .
H(1) C(2) 2.075 .
H(1) C(4) 2.103 .
H(1) C(5) 3.223 .
H(1) C(6) 3.125 .
H(1) C(8) 3.225 .
H(1) C(10) 3.547 55601
H(1) C(13) 3.409 65603
H(1) H(2) 1.611 .
H(1) H(2) 2.966 55603
H(1) H(3) 2.687 .
H(1) H(4) 2.232 .
H(1) H(9) 3.546 55601
H(1) H(10) 3.463 55601
H(1) H(11) 3.069 55601
H(1) H(14) 2.619 65603
H(2) O(1) 3.081 .
H(2) O(1) 2.620 55603
H(2) C(1) 3.028 .
H(2) C(2) 2.075 .
H(2) C(3) 3.084 55603
H(2) C(4) 2.102 .
H(2) C(5) 3.074 .
H(2) C(6) 3.047 .
H(2) C(8) 3.422 .
H(2) C(13) 3.367 45501
H(2) H(1) 1.611 .
H(2) H(1) 2.966 55603
H(2) H(2) 2.385 55603
H(2) H(3) 2.234 .
H(2) H(4) 2.796 .
H(2) H(5) 3.389 .
H(2) H(11) 3.274 55601
H(2) H(14) 2.504 45501
H(2) H(14) 3.392 65603
H(2) H(15) 3.489 45501
H(3) O(1) 2.869 55603
H(3) C(2) 3.142 .
H(3) C(3) 2.091 .
H(3) C(5) 2.084 .
H(3) C(6) 3.141 .
H(3) C(10) 3.532 55601
H(3) C(15) 2.943 55601
H(3) C(16) 3.056 55601
H(3) H(1) 2.687 .
H(3) H(2) 2.234 .
H(3) H(4) 1.605 .
H(3) H(5) 2.226 .
H(3) H(6) 2.675 .
H(3) H(7) 3.430 55603
H(3) H(10) 3.506 55601
H(3) H(11) 2.717 55601
H(3) H(17) 2.540 55601
H(3) H(18) 2.754 55601
H(4) P(1) 3.353 65603
H(4) C(2) 2.988 .
H(4) C(3) 2.091 .
H(4) C(5) 2.084 .
H(4) C(6) 2.977 .
H(4) C(10) 3.295 55601
H(4) H(1) 2.232 .
H(4) H(2) 2.796 .
H(4) H(3) 1.605 .
H(4) H(4) 3.424 65703
H(4) H(5) 2.792 .
H(4) H(6) 2.224 .
H(4) H(10) 2.858 55601
H(4) H(10) 3.398 65603
H(4) H(11) 2.842 55601
H(4) H(17) 2.975 55601
H(4) H(17) 3.449 65603
H(5) O(3) 3.072 .
H(5) C(2) 3.032 .
H(5) C(3) 3.068 .
H(5) C(4) 2.095 .
H(5) C(6) 2.073 .
H(5) C(7) 3.024 .
H(5) C(11) 3.427 .
H(5) C(15) 3.444 55601
H(5) C(16) 3.134 55601
H(5) H(2) 3.389 .
H(5) H(3) 2.226 .
H(5) H(4) 2.792 .
H(5) H(6) 1.611 .
H(5) H(12) 3.538 45504
H(5) H(13) 2.807 45504
H(5) H(15) 3.275 45501
H(5) H(17) 2.995 55601
H(5) H(18) 2.356 55601
H(5) H(19) 2.681 55604
H(6) O(2) 2.808 65603
H(6) O(3) 2.821 .
H(6) C(2) 3.137 .
H(6) C(3) 3.228 .
H(6) C(4) 2.095 .
H(6) C(6) 2.073 .
H(6) C(7) 2.930 .
H(6) C(8) 3.568 65603
H(6) C(9) 3.120 65603
H(6) C(10) 3.142 65603
H(6) C(11) 3.162 .
H(6) H(3) 2.675 .
H(6) H(4) 2.224 .
H(6) H(5) 1.611 .
H(6) H(8) 2.934 65603
H(6) H(10) 2.397 65603
H(6) H(17) 3.052 55601
H(6) H(18) 3.544 55601
H(6) H(19) 2.891 55604
H(7) O(1) 2.623 .
H(7) O(2) 2.029 .
H(7) O(2) 2.886 55503
H(7) C(8) 2.622 .
H(7) C(8) 3.358 55503
H(7) C(9) 3.266 55503
H(7) C(10) 2.074 .
H(7) C(10) 3.555 55503
H(7) C(14) 3.219 55503
H(7) C(15) 3.258 55503
H(7) C(16) 3.415 55503
H(7) C(17) 3.527 55503
H(7) C(18) 3.484 55503
H(7) C(19) 3.326 55503
H(7) H(3) 3.430 55603
H(7) H(7) 2.947 55503
H(7) H(8) 1.608 .
H(7) H(9) 2.400 .
H(7) H(10) 2.860 .
H(7) H(11) 2.341 .
H(7) H(11) 2.918 55503
H(8) O(1) 2.674 .
H(8) O(2) 2.029 .
H(8) O(3) 2.669 65603
H(8) C(8) 2.638 .
H(8) C(10) 2.074 .
H(8) C(11) 3.272 65603
H(8) C(17) 3.282 55503
H(8) C(18) 3.361 55503
H(8) H(6) 2.934 65603
H(8) H(7) 1.608 .
H(8) H(9) 2.341 .
H(8) H(10) 2.400 .
H(8) H(11) 2.860 .
H(8) H(12) 3.004 65603
H(8) H(19) 3.561 54502
H(8) H(19) 3.492 55503
H(9) O(2) 3.236 .
H(9) C(9) 2.056 .
H(9) C(13) 3.186 65503
H(9) C(18) 3.108 55503
H(9) C(19) 3.006 55503
H(9) H(1) 3.546 55401
H(9) H(7) 2.400 .
H(9) H(8) 2.341 .
H(9) H(10) 1.600 .
H(9) H(11) 1.600 .
H(9) H(14) 2.898 65503
H(9) H(16) 2.641 65503
H(9) H(20) 3.107 55503
H(9) H(21) 2.928 55503
H(10) O(2) 2.531 .
H(10) C(4) 3.536 55401
H(10) C(5) 3.330 65603
H(10) C(9) 2.056 .
H(10) H(1) 3.463 55401
H(10) H(3) 3.506 55401
H(10) H(4) 2.858 55401
H(10) H(4) 3.398 65603
H(10) H(6) 2.397 65603
H(10) H(7) 2.860 .
H(10) H(8) 2.400 .
H(10) H(9) 1.600 .
H(10) H(11) 1.600 .
H(10) H(17) 3.160 65503
H(10) H(19) 3.307 54502
H(11) O(1) 2.753 55503
H(11) O(2) 2.614 .
H(11) O(2) 3.305 55503
H(11) C(3) 3.311 55401
H(11) C(4) 3.074 55401
H(11) C(8) 2.906 55503
H(11) C(9) 2.056 .
H(11) C(9) 3.568 55503
H(11) H(1) 3.069 55401
H(11) H(2) 3.274 55401
H(11) H(3) 2.717 55401
H(11) H(4) 2.842 55401
H(11) H(7) 2.341 .
H(11) H(7) 2.918 55503
H(11) H(8) 2.860 .
H(11) H(9) 1.600 .
H(11) H(10) 1.600 .
H(11) H(14) 3.518 65503
H(12) O(1) 2.742 65603
H(12) O(3) 2.547 .
H(12) O(3) 3.279 55504
H(12) O(4) 2.025 .
H(12) C(11) 2.542 .
H(12) C(13) 2.070 .
H(12) C(16) 3.467 65601
H(12) C(17) 3.494 65601
H(12) H(5) 3.538 55504
H(12) H(8) 3.004 65603
H(12) H(13) 1.608 .
H(12) H(14) 2.378 .
H(12) H(15) 2.353 .
H(12) H(16) 2.858 .
H(12) H(18) 3.114 65601
H(12) H(19) 3.168 65601
H(13) O(3) 2.778 .
H(13) O(3) 2.980 55504
H(13) O(4) 2.025 .
H(13) C(5) 3.456 55504
H(13) C(6) 3.262 55504
H(13) C(7) 3.146 55504
H(13) C(11) 2.717 .
H(13) C(11) 3.140 55504
H(13) C(13) 2.070 .
H(13) C(19) 3.215 55504
H(13) H(5) 2.807 55504
H(13) H(12) 1.608 .
H(13) H(14) 2.858 .
H(13) H(15) 2.379 .
H(13) H(15) 2.794 45504
H(13) H(16) 2.353 .
H(13) H(21) 2.638 55504
H(14) O(1) 3.105 65603
H(14) O(4) 2.545 .
H(14) C(2) 3.481 65501
H(14) C(3) 3.286 65501
H(14) C(3) 3.433 65603
H(14) C(10) 3.588 65503
H(14) C(12) 2.052 .
H(14) H(1) 2.619 65603
H(14) H(2) 2.504 65501
H(14) H(2) 3.392 65603
H(14) H(9) 2.898 65503
H(14) H(11) 3.518 65503
H(14) H(12) 2.378 .
H(14) H(13) 2.858 .
H(14) H(15) 1.600 .
H(14) H(16) 1.600 .
H(14) H(21) 3.105 65501
H(15) O(3) 2.749 55504
H(15) O(4) 3.230 .
H(15) O(4) 3.120 55504
H(15) C(11) 2.865 55504
H(15) C(12) 2.052 .
H(15) C(12) 3.402 55504
H(15) C(19) 3.485 65501
H(15) H(2) 3.489 65501
H(15) H(5) 3.275 65501
H(15) H(12) 2.353 .
H(15) H(13) 2.379 .
H(15) H(13) 2.794 55504
H(15) H(14) 1.600 .
H(15) H(16) 1.600 .
H(15) H(18) 3.570 65601
H(15) H(20) 3.509 65501
H(15) H(21) 2.630 65501
H(16) O(4) 2.581 .
H(16) C(10) 3.497 65503
H(16) C(12) 2.052 .
H(16) C(18) 3.013 55504
H(16) C(19) 3.008 55504
H(16) H(9) 2.641 65503
H(16) H(12) 2.858 .
H(16) H(13) 2.353 .
H(16) H(14) 1.600 .
H(16) H(15) 1.600 .
H(16) H(20) 3.115 65501
H(16) H(20) 3.151 55504
H(16) H(21) 3.044 65501
H(16) H(21) 3.145 55504
H(17) P(1) 2.882 .
H(17) C(4) 3.018 55401
H(17) C(5) 3.180 55401
H(17) C(14) 2.038 .
H(17) C(16) 2.044 .
H(17) C(17) 3.253 .
H(17) C(19) 3.261 .
H(17) H(3) 2.540 55401
H(17) H(4) 2.975 55401
H(17) H(4) 3.449 65603
H(17) H(5) 2.995 55401
H(17) H(6) 3.052 55401
H(17) H(10) 3.160 65503
H(17) H(18) 2.347 .
H(17) H(19) 3.248 55504
H(17) H(20) 2.909 55504
H(18) O(3) 2.796 45404
H(18) C(4) 3.404 55401
H(18) C(5) 3.160 55401
H(18) C(14) 3.274 .
H(18) C(15) 2.046 .
H(18) C(17) 2.024 .
H(18) C(17) 3.577 55504
H(18) C(18) 3.255 .
H(18) H(3) 2.754 55401
H(18) H(5) 2.356 55401
H(18) H(6) 3.544 55401
H(18) H(12) 3.114 45401
H(18) H(15) 3.570 45401
H(18) H(17) 2.347 .
H(18) H(19) 2.321 .
H(18) H(19) 2.961 55504
H(18) H(20) 3.198 55504
H(19) O(3) 3.029 45404
H(19) C(5) 3.240 45404
H(19) C(15) 3.256 .
H(19) C(15) 3.552 45504
H(19) C(16) 2.021 .
H(19) C(16) 3.397 45504
H(19) C(18) 2.036 .
H(19) C(19) 3.253 .
H(19) H(5) 2.681 45404
H(19) H(6) 2.891 45404
H(19) H(8) 3.561 55502
H(19) H(8) 3.492 55503
H(19) H(10) 3.307 55502
H(19) H(12) 3.168 45401
H(19) H(17) 3.248 45504
H(19) H(18) 2.321 .
H(19) H(18) 2.961 45504
H(19) H(20) 2.337 .
H(20) O(4) 3.409 45504
H(20) C(14) 3.268 .
H(20) C(14) 3.262 45504
H(20) C(15) 2.767 45504
H(20) C(16) 3.253 .
H(20) C(16) 2.948 45504
H(20) C(17) 2.038 .
H(20) C(17) 3.549 45504
H(20) C(19) 2.030 .
H(20) H(9) 3.107 55503
H(20) H(15) 3.509 45501
H(20) H(16) 3.115 45501
H(20) H(16) 3.151 45504
H(20) H(17) 2.909 45504
H(20) H(18) 3.198 45504
H(20) H(19) 2.337 .
H(20) H(21) 2.327 .
H(21) P(1) 2.921 .
H(21) C(1) 2.970 .
H(21) C(2) 3.111 .
H(21) C(6) 3.038 .
H(21) C(7) 2.856 .
H(21) C(12) 3.359 45504
H(21) C(13) 3.095 45501
H(21) C(14) 2.041 .
H(21) C(15) 3.260 .
H(21) C(17) 3.254 .
H(21) C(18) 2.027 .
H(21) H(9) 2.928 55503
H(21) H(13) 2.638 45504
H(21) H(14) 3.105 45501
H(21) H(15) 2.630 45501
H(21) H(16) 3.044 45501
H(21) H(16) 3.145 45504
H(21) H(20) 2.327 .

loop_
_geom_torsion_atom_site_label_1
_geom_torsion_atom_site_label_2
_geom_torsion_atom_site_label_3
_geom_torsion_atom_site_label_4
_geom_torsion
C(1) P(1) C(7) C(6) 4.84(13)
C(1) P(1) C(7) C(11) 174.12(15)
C(7) P(1) C(1) C(2) -5.29(13)
C(7) P(1) C(1) C(8) -176.56(15)
C(1) P(1) C(14) C(15) -129.60(15)
C(1) P(1) C(14) C(19) 49.99(16)
C(14) P(1) C(1) C(2) -107.71(13)
C(14) P(1) C(1) C(8) 81.03(16)
C(7) P(1) C(14) C(15) 137.87(15)
C(7) P(1) C(14) C(19) -42.54(17)
C(14) P(1) C(7) C(6) 107.22(14)
C(14) P(1) C(7) C(11) -83.50(16)
C(8) O(2) C(9) C(10) 178.75(15)
C(9) O(2) C(8) O(1) -2.0(2)
C(9) O(2) C(8) C(1) 177.54(14)
C(11) O(4) C(12) C(13) 166.31(15)
C(12) O(4) C(11) O(3) 8.9(2)
C(12) O(4) C(11) C(7) -169.73(14)
P(1) C(1) C(2) C(3) -172.63(17)
P(1) C(1) C(2) C(6) 4.49(19)
P(1) C(1) C(8) O(1) 177.26(14)
P(1) C(1) C(8) O(2) -2.2(2)
C(2) C(1) C(8) O(1) 7.1(2)
C(2) C(1) C(8) O(2) -172.41(16)
C(8) C(1) C(2) C(3) -1.3(3)
C(8) C(1) C(2) C(6) 175.84(16)
C(1) C(2) C(3) C(4) 170.9(2)
C(1) C(2) C(6) C(5) -179.26(16)
C(1) C(2) C(6) C(7) -0.7(2)
C(3) C(2) C(6) C(5) -1.4(2)
C(3) C(2) C(6) C(7) 177.12(15)
C(6) C(2) C(3) C(4) -6.3(2)
C(2) C(3) C(4) C(5) 11.6(2)
C(3) C(4) C(5) C(6) -12.4(2)
C(4) C(5) C(6) C(2) 8.5(2)
C(4) C(5) C(6) C(7) -169.6(2)
C(2) C(6) C(7) P(1) -3.37(19)
C(2) C(6) C(7) C(11) -172.95(16)
C(5) C(6) C(7) P(1) 174.65(18)
C(5) C(6) C(7) C(11) 5.1(3)
P(1) C(7) C(11) O(3) 176.07(14)
P(1) C(7) C(11) O(4) -5.3(2)
C(6) C(7) C(11) O(3) -15.9(2)
C(6) C(7) C(11) O(4) 162.72(16)
P(1) C(14) C(15) C(16) 179.87(15)
P(1) C(14) C(19) C(18) 179.86(15)
C(15) C(14) C(19) C(18) -0.6(2)
C(19) C(14) C(15) C(16) 0.3(2)
C(14) C(15) C(16) C(17) 0.3(3)
C(15) C(16) C(17) C(18) -0.6(3)
C(16) C(17) C(18) C(19) 0.3(3)
C(17) C(18) C(19) C(14) 0.3(3)

loop_
_cod_related_entry_id
_cod_related_entry_database
_cod_related_entry_code
1 ChemSpider 10018912
